data_1521699
loop_
_publ_author_name
'Onoda, M.'
'Chen, X.-A.'
'Sato, A.'
'Wada, H.'

_publ_section_title
;
 Crystal structure of Cu2 Gd2/3 S2: interlayer short-range order of Gd
 vacancies
;
_journal_name_full 'Journal of Solid State Chemistry'
_journal_page_first 332
_journal_page_last 339
_journal_paper_doi 10.1006/jssc.2000.8652
_journal_volume 152
_journal_year 2000
_chemical_formula_sum 'Gd2 O2 S'
_space_group_IT_number 164
_symmetry_space_group_name_Hall '-P 3 2"'
_symmetry_space_group_name_H-M 'P -3 m 1'
_cell_angle_alpha 90
_cell_angle_beta 90
_cell_angle_gamma 120
_cell_formula_units_Z 1
_cell_length_a 3.851
_cell_length_b 3.851
_cell_length_c 6.664
_cell_volume 85.588
_citation_journal_id_ASTM JSSCBI
_cod_data_source_file Onoda_JSSCBI_2000_1890.cif
_cod_data_source_block Gd2O2S1

loop_
_cod_entry_issue_id
_cod_entry_issue_severity
_cod_entry_issue_description
_cod_entry_issue_author
_cod_entry_issue_date
1 warning
;
  The bibliography for this entry is wrong. Onoda et al. (2000), 
  doi:10.1006/jssc.2000.8652 describes a solution of Cu2 Gd2/3 S2 
  structure, whereas COD contains Ga2 O2 S. Gadolinium oxysulfide, 
  as described by Rossner et al. in "Properties and Applications of 
  Gadolinium Oxysulfide Based Ceramic Scintillators" seems to have 
  slightly different cell constants (a=b=3.8558 and c=6.670 instead 
  of a=b=3.851 and c=6.664, which is given in COD entry). Rossner et 
  al. seems to be citing Leskel\"a & Niinist\"o (1976), 
  doi:10.1016/0022-4596(76)90174-2 as source for cell constants, 
  where they are given with s.u.: a=b=3.8558(13) and c=6.670(2).
;
'Andrius Merkys' 2017-01-13

_cod_original_cell_volume 85.58796
_cod_original_formula_sum 'Gd2 O2 S1'
_cod_database_code 1521699

loop_
_symmetry_equiv_pos_as_xyz
x,y,z
-y,x-y,z
-x+y,-x,z
y,x,-z
-x,-x+y,-z
x-y,-y,-z
-x,-y,-z
y,-x+y,-z
x-y,x,-z
-y,-x,z
x,x-y,z
-x+y,y,z

loop_
_atom_site_label
_atom_site_type_symbol
_atom_site_fract_x
_atom_site_fract_y
_atom_site_fract_z
_atom_site_occupancy
_atom_site_U_iso_or_equiv
O1 O-2 0.3333 0.6667 0.372 1 0.0
Gd1 Gd+3 0.6667 0.3333 0.268 1 0.0
S1 S-2 0 0 0 1 0.0
